data_4312267
loop_
_publ_author_name
'Udo Radius'
'J. Attner'

_publ_contact_author_address
;Institut f\"ur Anorganische Chemie
Engesserstrasse, Geb\"aude 30.45
D-76128 Karlsruhe
Germany
;
_publ_contact_author_email radius@aoc1.uni_karlsruhe.de
_publ_contact_author_fax ' Int + 721 608 8440'
_publ_contact_author_name 'Udo Radius'
_publ_contact_author_phone 'Int + 721 608 8097'
_publ_section_title
;
 The (Calix[4]arene)chloromolybdate(IV) Anion [MoCl(Calix)]-: A Convenient
 Entry into Molybdenum Calix[4]arene Chemistry
;
_journal_name_full 'Inorganic Chemistry'
_journal_page_first 8587
_journal_page_last 8599
_journal_paper_doi 10.1021/ic049155o
_journal_volume 43
_journal_year 2004
_chemical_formula_sum 'C80 H109.5 Mo1.5 N5.5 O6'
_chemical_formula_weight 1388.14
_chemical_name_common 'p-tert.Butylcalix[4]arene nitrido molybdate (VI) Tetra(ethyl)ammonium salt'
_space_group_IT_number 62
_symmetry_cell_setting orthorhombic
_symmetry_space_group_name_Hall '-P 2ac 2n'
_symmetry_space_group_name_H-M 'P n m a'
_atom_sites_solution_hydrogens geom
_atom_sites_solution_primary direct
_atom_sites_solution_secondary difmap
_cell_angle_alpha 90.00
_cell_angle_beta 90.00
_cell_angle_gamma 90.00
_cell_formula_units_Z 8
_cell_length_a 24.289(5)
_cell_length_b 46.879(9)
_cell_length_c 13.499(2)
_cell_measurement_reflns_used 1587
_cell_measurement_temperature 203(2)
_cell_volume 15371(5)
_computing_structure_refinement 'SHELXL-97 (Sheldrick, 1997)'
_computing_structure_solution 'SHELXS-97 (Sheldrick, 1990)'
_diffrn_ambient_temperature 203(2)
_diffrn_measured_fraction_theta_full 0.925
_diffrn_measured_fraction_theta_max 0.925
_diffrn_measurement_device_type 'STOE IPDS'
_diffrn_radiation_monochromator graphite
_diffrn_radiation_source 'fine-focus sealed tube'
_diffrn_radiation_type AgK\a
_diffrn_radiation_wavelength 0.56087
_diffrn_reflns_av_R_equivalents 0.0942
_diffrn_reflns_av_sigmaI/netI 0.0578
_diffrn_reflns_limit_h_max 25
_diffrn_reflns_limit_h_min -25
_diffrn_reflns_limit_k_max 49
_diffrn_reflns_limit_k_min -49
_diffrn_reflns_limit_l_max 12
_diffrn_reflns_limit_l_min -14
_diffrn_reflns_number 49028
_diffrn_reflns_theta_full 17.17
_diffrn_reflns_theta_max 17.17
_diffrn_reflns_theta_min 1.24
_exptl_absorpt_coefficient_mu 0.941
_exptl_crystal_colour yellow
_exptl_crystal_density_diffrn 1.200
_exptl_crystal_density_method 'not measured'
_exptl_crystal_description rod
_exptl_crystal_F_000 5912
_exptl_crystal_size_max 0.45
_exptl_crystal_size_mid 0.25
_exptl_crystal_size_min 0.15
_refine_diff_density_max 1.240
_refine_diff_density_min -0.667
_refine_diff_density_rms 0.117
_refine_ls_extinction_method none
_refine_ls_goodness_of_fit_ref 1.032
_refine_ls_hydrogen_treatment mixed
_refine_ls_matrix_type full
_refine_ls_number_parameters 871
_refine_ls_number_reflns 9509
_refine_ls_number_restraints 0
_refine_ls_restrained_S_all 1.032
_refine_ls_R_factor_all 0.1060
_refine_ls_R_factor_gt 0.0647
_refine_ls_shift/su_max 0.214
_refine_ls_shift/su_mean 0.003
_refine_ls_structure_factor_coef Fsqd
_refine_ls_weighting_details 'w=1/[\s^2^(Fo^2^)+(0.1045P)^2^+32.4769P] where P=(Fo^2^+2Fc^2^)/3'
_refine_ls_weighting_scheme calc
_refine_ls_wR_factor_gt 0.1609
_refine_ls_wR_factor_ref 0.1944
_reflns_number_gt 6379
_reflns_number_total 9509
_reflns_threshold_expression >2sigma(I)
_cod_data_source_file ic049155osi20040629_063754_1.cif
_cod_data_source_block compound_6
_cod_depositor_comments
;
The following automatic conversions were performed:

'_refine_ls_weighting_scheme' value 'calc
w=1/[\s^2^(Fo^2^)+(0.1045P)^2^+32.4769P] where P=(Fo^2^+2Fc^2^)/3'
was changed to 'calc'. New tag '_refine_ls_weighting_details' was
created. The value of the new tag was set to
'w=1/[\s^2^(Fo^2^)+(0.1045P)^2^+32.4769P] where P=(Fo^2^+2Fc^2^)/3'.

Automatic conversion script
Id: cif_fix_values 3143 2015-03-26 13:38:13Z robertas 
;
_cod_original_formula_sum 'C80 H109.50 Mo1.50 N5.50 O6'
_cod_database_code 4312267

loop_
_symmetry_equiv_pos_as_xyz
'x, y, z'
'-x+1/2, -y, z+1/2'
'-x, y+1/2, -z'
'x+1/2, -y+1/2, -z+1/2'
'-x, -y, -z'
'x-1/2, y, -z-1/2'
'x, -y-1/2, z'
'-x-1/2, y-1/2, z-1/2'

loop_
_atom_site_label
_atom_site_type_symbol
_atom_site_fract_x
_atom_site_fract_y
_atom_site_fract_z
_atom_site_U_iso_or_equiv
_atom_site_adp_type
_atom_site_occupancy
_atom_site_calc_flag
_atom_site_refinement_flags
_atom_site_disorder_assembly
_atom_site_disorder_group
Mo1 Mo 0.67637(3) 0.166449(11) 0.61130(5) 0.0492(2) Uani 1 d . . .
N1 N 0.6734(3) 0.20139(13) 0.6160(5) 0.077(2) Uani 1 d . . .
C1 C 0.6784(2) 0.13090(14) 0.8809(5) 0.0431(17) Uani 1 d . . .
H1A H 0.6766 0.1517 0.8764 0.052 Uiso 1 calc R . .
H1B H 0.6788 0.1257 0.9512 0.052 Uiso 1 calc R . .
C2 C 0.5305(3) 0.13199(16) 0.6113(5) 0.0506(18) Uani 1 d . . .
H2A H 0.4909 0.1281 0.6108 0.061 Uiso 1 calc R . .
H2B H 0.5355 0.1527 0.6135 0.061 Uiso 1 calc R . .
C3 C 0.6784(3) 0.13439(14) 0.3411(6) 0.0492(18) Uani 1 d . . .
H3A H 0.6787 0.1304 0.2699 0.059 Uiso 1 calc R . .
H3B H 0.6773 0.1551 0.3501 0.059 Uiso 1 calc R . .
C4 C 0.8265(3) 0.13794(15) 0.6120(5) 0.0477(18) Uani 1 d . . .
H4A H 0.8666 0.1355 0.6112 0.057 Uiso 1 calc R . .
H4B H 0.8186 0.1584 0.6130 0.057 Uiso 1 calc R . .
O1 O 0.73290(19) 0.15953(9) 0.7164(3) 0.0502(12) Uani 1 d . . .
C10 C 0.7547(3) 0.13450(14) 0.7504(5) 0.0450(18) Uani 1 d . . .
C11 C 0.7309(2) 0.12051(13) 0.8322(5) 0.0385(16) Uani 1 d . . .
C12 C 0.8030(3) 0.12411(15) 0.7048(5) 0.0450(18) Uani 1 d . . .
C13 C 0.7560(2) 0.09551(14) 0.8683(5) 0.0393(16) Uani 1 d . . .
H13 H 0.7398 0.0859 0.9220 0.047 Uiso 1 calc R . .
C14 C 0.8262(3) 0.09961(15) 0.7456(6) 0.0472(18) Uani 1 d . . .
H14 H 0.8588 0.0926 0.7171 0.057 Uiso 1 calc R . .
C15 C 0.8040(2) 0.08473(14) 0.8264(5) 0.0398(16) Uani 1 d . . .
C16 C 0.8310(3) 0.05754(16) 0.8664(5) 0.0514(19) Uani 1 d . . .
C17A C 0.8012(5) 0.0434(2) 0.9499(9) 0.067(3) Uiso 0.70 d P A 1
H17A H 0.7995 0.0563 1.0060 0.101 Uiso 0.70 calc PR A 1
H17B H 0.8205 0.0261 0.9688 0.101 Uiso 0.70 calc PR A 1
H17C H 0.7641 0.0386 0.9289 0.101 Uiso 0.70 calc PR A 1
C18A C 0.8902(5) 0.0649(2) 0.9028(9) 0.066(3) Uiso 0.70 d P A 1
H18A H 0.8882 0.0789 0.9553 0.099 Uiso 0.70 calc PR A 1
H18B H 0.9115 0.0725 0.8481 0.099 Uiso 0.70 calc PR A 1
H18C H 0.9078 0.0477 0.9276 0.099 Uiso 0.70 calc PR A 1
C19A C 0.8366(5) 0.0360(2) 0.7783(9) 0.065(3) Uiso 0.70 d P A 1
H19A H 0.8526 0.0183 0.8022 0.098 Uiso 0.70 calc PR A 1
H19B H 0.8602 0.0441 0.7276 0.098 Uiso 0.70 calc PR A 1
H19C H 0.8005 0.0322 0.7506 0.098 Uiso 0.70 calc PR A 1
C17B C 0.7873(13) 0.0324(7) 0.861(2) 0.085(9) Uiso 0.30 d P A 2
H17D H 0.8026 0.0154 0.8924 0.127 Uiso 0.30 calc PR A 2
H17E H 0.7787 0.0282 0.7927 0.127 Uiso 0.30 calc PR A 2
H17F H 0.7541 0.0380 0.8960 0.127 Uiso 0.30 calc PR A 2
C18B C 0.8406(14) 0.0592(7) 0.984(2) 0.086(9) Uiso 0.30 d P A 2
H18D H 0.8083 0.0674 1.0151 0.129 Uiso 0.30 calc PR A 2
H18E H 0.8723 0.0711 0.9976 0.129 Uiso 0.30 calc PR A 2
H18F H 0.8469 0.0402 1.0097 0.129 Uiso 0.30 calc PR A 2
C19B C 0.8809(14) 0.0469(7) 0.808(3) 0.098(10) Uiso 0.30 d P A 2
H19D H 0.8975 0.0309 0.8422 0.147 Uiso 0.30 calc PR A 2
H19E H 0.9077 0.0622 0.8017 0.147 Uiso 0.30 calc PR A 2
H19F H 0.8692 0.0409 0.7423 0.147 Uiso 0.30 calc PR A 2
O2 O 0.62107(19) 0.15709(9) 0.7161(3) 0.0484(12) Uani 1 d . . .
C20 C 0.6028(3) 0.13126(13) 0.7496(5) 0.0382(16) Uani 1 d . . .
C21 C 0.5561(2) 0.11868(14) 0.7042(5) 0.0414(17) Uani 1 d . . .
C22 C 0.6278(2) 0.11797(13) 0.8313(5) 0.0364(15) Uani 1 d . . .
C23 C 0.5373(2) 0.09284(14) 0.7427(5) 0.0404(16) Uani 1 d . . .
H23 H 0.5064 0.0843 0.7132 0.048 Uiso 1 calc R . .
C24 C 0.6077(2) 0.09209(13) 0.8668(5) 0.0355(15) Uani 1 d . . .
H24 H 0.6251 0.0834 0.9211 0.043 Uiso 1 calc R . .
C25 C 0.5623(2) 0.07887(13) 0.8238(5) 0.0363(15) Uani 1 d . . .
C26 C 0.5393(3) 0.05029(15) 0.8605(5) 0.0455(18) Uani 1 d . . .
C27 C 0.5388(5) 0.02907(18) 0.7730(8) 0.100(3) Uani 1 d . . .
H27A H 0.5226 0.0112 0.7943 0.150 Uiso 1 calc R . .
H27B H 0.5762 0.0257 0.7509 0.150 Uiso 1 calc R . .
H27C H 0.5173 0.0370 0.7190 0.150 Uiso 1 calc R . .
C28 C 0.4815(4) 0.0550(2) 0.8999(9) 0.105(4) Uani 1 d . . .
H28A H 0.4655 0.0368 0.9188 0.158 Uiso 1 calc R . .
H28B H 0.4590 0.0637 0.8488 0.158 Uiso 1 calc R . .
H28C H 0.4829 0.0675 0.9572 0.158 Uiso 1 calc R . .
C29 C 0.5735(4) 0.03776(19) 0.9440(8) 0.093(3) Uani 1 d . . .
H29A H 0.5763 0.0515 0.9975 0.139 Uiso 1 calc R . .
H29B H 0.6100 0.0332 0.9196 0.139 Uiso 1 calc R . .
H29C H 0.5560 0.0205 0.9683 0.139 Uiso 1 calc R . .
O3 O 0.6202(2) 0.15891(9) 0.5075(4) 0.0523(13) Uani 1 d . . .
C30 C 0.6023(3) 0.13340(14) 0.4713(5) 0.0443(18) Uani 1 d . . .
C31 C 0.6276(3) 0.12084(14) 0.3886(5) 0.0425(16) Uani 1 d . . .
C32 C 0.5564(3) 0.12029(15) 0.5163(5) 0.0451(18) Uani 1 d . . .
C33 C 0.6076(3) 0.09515(15) 0.3502(5) 0.0457(17) Uani 1 d . . .
H33 H 0.6247 0.0870 0.2946 0.055 Uiso 1 calc R . .
C34 C 0.5382(3) 0.09468(15) 0.4758(5) 0.0458(17) Uani 1 d . . .
H34 H 0.5078 0.0857 0.5054 0.055 Uiso 1 calc R . .
C35 C 0.5627(3) 0.08151(14) 0.3933(5) 0.0436(16) Uani 1 d . . .
C36 C 0.5418(3) 0.05263(16) 0.3541(6) 0.0532(19) Uani 1 d . . .
C37A C 0.5465(6) 0.0307(3) 0.4402(12) 0.097(4) Uiso 0.70 d P B 1
H37A H 0.5843 0.0299 0.4631 0.145 Uiso 0.70 calc PR B 1
H37B H 0.5354 0.0120 0.4168 0.145 Uiso 0.70 calc PR B 1
H37C H 0.5228 0.0366 0.4943 0.145 Uiso 0.70 calc PR B 1
C38A C 0.5738(5) 0.0416(3) 0.2659(10) 0.074(3) Uiso 0.70 d P B 1
H38A H 0.5698 0.0548 0.2110 0.112 Uiso 0.70 calc PR B 1
H38B H 0.5596 0.0231 0.2469 0.112 Uiso 0.70 calc PR B 1
H38C H 0.6124 0.0399 0.2833 0.112 Uiso 0.70 calc PR B 1
C39A C 0.4806(6) 0.0561(3) 0.3231(12) 0.091(4) Uiso 0.70 d P B 1
H39A H 0.4603 0.0652 0.3763 0.136 Uiso 0.70 calc PR B 1
H39B H 0.4648 0.0374 0.3099 0.136 Uiso 0.70 calc PR B 1
H39C H 0.4783 0.0677 0.2639 0.136 Uiso 0.70 calc PR B 1
C37B C 0.4882(10) 0.0421(5) 0.401(2) 0.057(6) Uiso 0.30 d P B 2
H37D H 0.4958 0.0349 0.4673 0.086 Uiso 0.30 calc PR B 2
H37E H 0.4726 0.0270 0.3611 0.086 Uiso 0.30 calc PR B 2
H37F H 0.4623 0.0578 0.4056 0.086 Uiso 0.30 calc PR B 2
C38B C 0.5881(14) 0.0299(7) 0.371(3) 0.090(10) Uiso 0.30 d P B 2
H38D H 0.6224 0.0368 0.3430 0.135 Uiso 0.30 calc PR B 2
H38E H 0.5779 0.0122 0.3390 0.135 Uiso 0.30 calc PR B 2
H38F H 0.5928 0.0267 0.4415 0.135 Uiso 0.30 calc PR B 2
C39B C 0.5340(14) 0.0538(7) 0.236(2) 0.087(9) Uiso 0.30 d P B 2
H39D H 0.5046 0.0670 0.2200 0.131 Uiso 0.30 calc PR B 2
H39E H 0.5246 0.0349 0.2119 0.131 Uiso 0.30 calc PR B 2
H39F H 0.5680 0.0601 0.2055 0.131 Uiso 0.30 calc PR B 2
O4 O 0.7336(2) 0.16115(9) 0.5076(4) 0.0518(13) Uani 1 d . . .
C40 C 0.7543(3) 0.13603(13) 0.4721(5) 0.0464(18) Uani 1 d . . .
C41 C 0.8015(3) 0.12447(14) 0.5171(5) 0.0416(17) Uani 1 d . . .
C42 C 0.7304(3) 0.12238(13) 0.3887(5) 0.0383(15) Uani 1 d . . .
C43 C 0.8223(2) 0.09878(14) 0.4794(5) 0.0399(16) Uani 1 d . . .
H43 H 0.8537 0.0908 0.5094 0.048 Uiso 1 calc R . .
C44 C 0.7529(3) 0.09713(13) 0.3543(5) 0.0404(16) Uani 1 d . . .
H44 H 0.7370 0.0882 0.2989 0.048 Uiso 1 calc R . .
C45 C 0.7986(3) 0.08449(13) 0.3996(5) 0.0381(15) Uani 1 d . . .
C46 C 0.8188(3) 0.05522(15) 0.3624(5) 0.0497(19) Uani 1 d . . .
C47 C 0.8675(5) 0.0446(2) 0.4185(9) 0.126(5) Uani 1 d . . .
H47A H 0.8766 0.0255 0.3963 0.189 Uiso 1 calc R . .
H47B H 0.8590 0.0442 0.4887 0.189 Uiso 1 calc R . .
H47C H 0.8986 0.0571 0.4070 0.189 Uiso 1 calc R . .
C48 C 0.8298(4) 0.0551(2) 0.2502(7) 0.089(3) Uani 1 d . . .
H48A H 0.8615 0.0670 0.2358 0.133 Uiso 1 calc R . .
H48B H 0.7978 0.0625 0.2156 0.133 Uiso 1 calc R . .
H48C H 0.8371 0.0358 0.2284 0.133 Uiso 1 calc R . .
C49 C 0.7719(4) 0.03323(18) 0.3797(8) 0.089(3) Uani 1 d . . .
H49A H 0.7393 0.0391 0.3435 0.133 Uiso 1 calc R . .
H49B H 0.7634 0.0322 0.4499 0.133 Uiso 1 calc R . .
H49C H 0.7836 0.0146 0.3566 0.133 Uiso 1 calc R . .
Mo2 Mo 0.37347(3) 0.2500 0.39353(5) 0.0274(2) Uani 1 d S . .
N2 N 0.3281(3) 0.2500 0.4863(6) 0.0393(19) Uani 1 d S . .
C5 C 0.3351(2) 0.19612(11) 0.1767(5) 0.0301(14) Uani 1 d . . .
H5A H 0.3121 0.1983 0.2359 0.036 Uiso 1 calc R . .
H5B H 0.3193 0.1810 0.1357 0.036 Uiso 1 calc R . .
C6 C 0.4925(2) 0.19577(12) 0.4293(5) 0.0314(14) Uani 1 d . . .
H6A H 0.4630 0.1973 0.4785 0.038 Uiso 1 calc R . .
H6B H 0.5186 0.1812 0.4517 0.038 Uiso 1 calc R . .
O5 O 0.3261(2) 0.2500 0.2756(4) 0.0321(14) Uani 1 d S . .
C50 C 0.3340(3) 0.2500 0.1724(7) 0.0264(19) Uani 1 d S . .
C51 C 0.3356(2) 0.22417(12) 0.1185(5) 0.0298(15) Uani 1 d . . .
C53 C 0.3382(2) 0.22479(12) 0.0149(5) 0.0334(15) Uani 1 d . . .
H53 H 0.3392 0.2073 -0.0189 0.040 Uiso 1 calc R . .
C55 C 0.3393(3) 0.2500 -0.0416(7) 0.036(2) Uani 1 d S . .
C56 C 0.3409(4) 0.2500 -0.1565(7) 0.042(2) Uani 1 d S . .
C57 C 0.2905(7) 0.2673(3) -0.1969(13) 0.067(4) Uiso 0.50 d P C -1
H57A H 0.2890 0.2655 -0.2685 0.100 Uiso 0.50 calc PR C -1
H57B H 0.2946 0.2872 -0.1792 0.100 Uiso 0.50 calc PR C -1
H57C H 0.2569 0.2598 -0.1682 0.100 Uiso 0.50 calc PR C -1
C58 C 0.3407(8) 0.2218(4) -0.2045(14) 0.080(5) Uiso 0.50 d P C -1
H58A H 0.3084 0.2112 -0.1836 0.121 Uiso 0.50 calc PR C -1
H58B H 0.3736 0.2114 -0.1857 0.121 Uiso 0.50 calc PR C -1
H58C H 0.3400 0.2242 -0.2759 0.121 Uiso 0.50 calc PR C -1
C59 C 0.3924(7) 0.2661(3) -0.1913(13) 0.073(5) Uiso 0.50 d P C -1
H59A H 0.4250 0.2568 -0.1650 0.110 Uiso 0.50 calc PR C -1
H59B H 0.3909 0.2856 -0.1679 0.110 Uiso 0.50 calc PR C -1
H59C H 0.3939 0.2659 -0.2631 0.110 Uiso 0.50 calc PR C -1
O6 O 0.38108(15) 0.20752(8) 0.3744(3) 0.0306(10) Uani 1 d . . .
C60 C 0.4145(2) 0.19471(11) 0.3019(4) 0.0281(14) Uani 1 d . . .
C61 C 0.4682(2) 0.18718(11) 0.3275(4) 0.0274(13) Uani 1 d . . .
C62 C 0.3930(2) 0.18805(11) 0.2069(5) 0.0293(14) Uani 1 d . . .
C63 C 0.4997(2) 0.17302(12) 0.2569(5) 0.0337(15) Uani 1 d . . .
H63 H 0.5356 0.1675 0.2743 0.040 Uiso 1 calc R . .
C64 C 0.4264(2) 0.17389(12) 0.1379(5) 0.0344(15) Uani 1 d . . .
H64 H 0.4119 0.1694 0.0752 0.041 Uiso 1 calc R . .
C65 C 0.4808(2) 0.16634(12) 0.1600(5) 0.0363(15) Uani 1 d . . .
C66 C 0.5170(3) 0.15090(15) 0.0823(5) 0.0491(18) Uani 1 d . . .
C67A C 0.5727(7) 0.1671(4) 0.0709(14) 0.093(5) Uiso 0.60 d P D 1
H67A H 0.5656 0.1866 0.0508 0.140 Uiso 0.60 calc PR D 1
H67B H 0.5950 0.1577 0.0210 0.140 Uiso 0.60 calc PR D 1
H67C H 0.5921 0.1670 0.1337 0.140 Uiso 0.60 calc PR D 1
C68A C 0.5292(7) 0.1211(3) 0.1210(12) 0.083(5) Uiso 0.60 d P D 1
H68A H 0.5557 0.1119 0.0778 0.125 Uiso 0.60 calc PR D 1
H68B H 0.4955 0.1101 0.1224 0.125 Uiso 0.60 calc PR D 1
H68C H 0.5443 0.1224 0.1874 0.125 Uiso 0.60 calc PR D 1
C69A C 0.4933(6) 0.1481(3) -0.0213(11) 0.071(4) Uiso 0.60 d P D 1
H69A H 0.4848 0.1669 -0.0472 0.106 Uiso 0.60 calc PR D 1
H69B H 0.4600 0.1367 -0.0189 0.106 Uiso 0.60 calc PR D 1
H69C H 0.5200 0.1389 -0.0641 0.106 Uiso 0.60 calc PR D 1
C67B C 0.5728(10) 0.1454(5) 0.1159(18) 0.083(7) Uiso 0.40 d P D 2
H67D H 0.5717 0.1336 0.1749 0.125 Uiso 0.40 calc PR D 2
H67E H 0.5909 0.1633 0.1309 0.125 Uiso 0.40 calc PR D 2
H67F H 0.5931 0.1355 0.0642 0.125 Uiso 0.40 calc PR D 2
C68B C 0.4878(12) 0.1239(6) 0.048(2) 0.110(9) Uiso 0.40 d P D 2
H68D H 0.5083 0.1153 -0.0058 0.164 Uiso 0.40 calc PR D 2
H68E H 0.4510 0.1287 0.0254 0.164 Uiso 0.40 calc PR D 2
H68F H 0.4854 0.1106 0.1028 0.164 Uiso 0.40 calc PR D 2
C69B C 0.5184(12) 0.1687(6) -0.017(2) 0.108(9) Uiso 0.40 d P D 2
H69D H 0.5348 0.1872 -0.0044 0.162 Uiso 0.40 calc PR D 2
H69E H 0.4811 0.1712 -0.0413 0.162 Uiso 0.40 calc PR D 2
H69F H 0.5400 0.1585 -0.0660 0.162 Uiso 0.40 calc PR D 2
O7 O 0.4410(2) 0.2500 0.4702(4) 0.0293(13) Uani 1 d S . .
C70 C 0.4944(3) 0.2500 0.4334(6) 0.0245(18) Uani 1 d S . .
C72 C 0.5213(2) 0.22410(12) 0.4187(4) 0.0293(14) Uani 1 d . . .
C74 C 0.5758(2) 0.22479(12) 0.3878(5) 0.0322(14) Uani 1 d . . .
H74 H 0.5945 0.2074 0.3789 0.039 Uiso 1 calc R . .
C75 C 0.6040(3) 0.2500 0.3694(6) 0.032(2) Uani 1 d S . .
C76 C 0.6629(4) 0.2500 0.3331(9) 0.049(3) Uani 1 d S . .
C77 C 0.6966(9) 0.2628(4) 0.4236(17) 0.108(7) Uiso 0.50 d P E -1
H77A H 0.7357 0.2618 0.4093 0.162 Uiso 0.50 calc PR E -1
H77B H 0.6888 0.2518 0.4829 0.162 Uiso 0.50 calc PR E -1
H77C H 0.6860 0.2825 0.4340 0.162 Uiso 0.50 calc PR E -1
C78 C 0.6892(5) 0.2209(3) 0.3237(10) 0.041(3) Uiso 0.50 d P E -1
H78A H 0.6677 0.2092 0.2786 0.062 Uiso 0.50 calc PR E -1
H78B H 0.6905 0.2118 0.3882 0.062 Uiso 0.50 calc PR E -1
H78C H 0.7263 0.2229 0.2981 0.062 Uiso 0.50 calc PR E -1
C79 C 0.6671(11) 0.2647(5) 0.238(2) 0.139(10) Uiso 0.50 d P E -1
H79A H 0.7056 0.2666 0.2194 0.208 Uiso 0.50 calc PR E -1
H79B H 0.6505 0.2834 0.2427 0.208 Uiso 0.50 calc PR E -1
H79C H 0.6480 0.2537 0.1873 0.208 Uiso 0.50 calc PR E -1
N3 N 0.3232(2) 0.16619(13) 0.4686(5) 0.0622(18) Uani 1 d . . .
H3 H 0.3435 0.1798 0.4356 0.075 Uiso 1 calc R . .
C80 C 0.2759(4) 0.1814(2) 0.5206(9) 0.106(4) Uani 1 d . . .
H80A H 0.2903 0.1971 0.5609 0.127 Uiso 1 calc R . .
H80B H 0.2568 0.1681 0.5646 0.127 Uiso 1 calc R . .
C81 C 0.2350(4) 0.1933(3) 0.4429(10) 0.132(5) Uani 1 d . . .
H81A H 0.2534 0.2074 0.4021 0.198 Uiso 1 calc R . .
H81B H 0.2041 0.2021 0.4765 0.198 Uiso 1 calc R . .
H81C H 0.2219 0.1778 0.4015 0.198 Uiso 1 calc R . .
C82 C 0.3047(6) 0.1443(2) 0.3927(9) 0.120(5) Uani 1 d . . .
H82A H 0.2798 0.1307 0.4251 0.143 Uiso 1 calc R . .
H82B H 0.2837 0.1541 0.3408 0.143 Uiso 1 calc R . .
C83 C 0.3513(7) 0.1279(2) 0.3448(9) 0.141(6) Uani 1 d . . .
H83A H 0.3741 0.1408 0.3067 0.212 Uiso 1 calc R . .
H83B H 0.3362 0.1134 0.3013 0.212 Uiso 1 calc R . .
H83C H 0.3734 0.1188 0.3958 0.212 Uiso 1 calc R . .
C84 C 0.3603(3) 0.15321(16) 0.5476(6) 0.064(2) Uani 1 d . . .
H84A H 0.3410 0.1370 0.5774 0.077 Uiso 1 calc R . .
H84B H 0.3935 0.1458 0.5153 0.077 Uiso 1 calc R . .
C85 C 0.3773(4) 0.1727(2) 0.6277(7) 0.079(3) Uani 1 d . . .
H85A H 0.3907 0.1904 0.5992 0.119 Uiso 1 calc R . .
H85B H 0.4064 0.1639 0.6662 0.119 Uiso 1 calc R . .
H85C H 0.3461 0.1767 0.6704 0.119 Uiso 1 calc R . .
N4 N 0.5907(7) 0.2500 0.7145(18) 0.219(11) Uani 1 d S . .
H4 H 0.6027 0.2500 0.6499 0.263 Uiso 1 calc SR . .
C86 C 0.6372(5) 0.2500 0.7990(12) 0.094(5) Uani 1 d S . .
H86A H 0.6664 0.2611 0.7669 0.113 Uiso 0.50 calc PR . .
H86B H 0.6212 0.2631 0.8476 0.113 Uiso 0.50 calc PR . .
C87 C 0.6675(8) 0.2322(5) 0.8594(14) 0.099(7) Uani 0.50 d P F -1
H87A H 0.6948 0.2433 0.8950 0.148 Uiso 0.50 calc PR F -1
H87B H 0.6859 0.2179 0.8194 0.148 Uiso 0.50 calc PR F -1
H87C H 0.6432 0.2229 0.9064 0.148 Uiso 0.50 calc PR F -1
C88 C 0.5203(6) 0.2109(3) 0.7087(11) 0.147(5) Uiso 1 d . . .
H88A H 0.4900 0.2240 0.6967 0.220 Uiso 1 calc R . .
H88B H 0.5079 0.1955 0.7513 0.220 Uiso 1 calc R . .
H88C H 0.5329 0.2031 0.6462 0.220 Uiso 1 calc R . .
C89 C 0.5579(10) 0.2236(5) 0.7486(18) 0.252(11) Uiso 1 d . . .
H89A H 0.5859 0.2090 0.7609 0.302 Uiso 1 calc R . .
H89B H 0.5434 0.2289 0.8139 0.302 Uiso 1 calc R . .
N5 N 0.1876(3) 0.07674(19) 0.3909(5) 0.074(2) Uani 1 d . . .
C100 C 0.1901(3) 0.0529(2) 0.3899(6) 0.064(2) Uani 1 d . . .
C101 C 0.1934(4) 0.02170(19) 0.3900(7) 0.085(3) Uani 1 d . . .
H10A H 0.1807 0.0144 0.4533 0.127 Uiso 1 calc R . .
H10B H 0.2313 0.0159 0.3793 0.127 Uiso 1 calc R . .
H10C H 0.1704 0.0141 0.3375 0.127 Uiso 1 calc R . .
N6A N 0.1946(7) 0.0234(4) -0.1627(14) 0.101(6) Uiso 0.60 d P G 1
N6B N 0.1864(8) 0.0193(5) -0.1170(18) 0.075(6) Uiso 0.40 d P G 2
C102 C 0.1857(3) 0.04562(18) -0.1282(8) 0.077(3) Uani 1 d . . .
C103 C 0.1800(3) 0.07484(15) -0.1084(6) 0.064(2) Uani 1 d . . .
H10D H 0.1861 0.0856 -0.1688 0.096 Uiso 1 calc R . .
H10E H 0.2068 0.0805 -0.0590 0.096 Uiso 1 calc R . .
H10F H 0.1432 0.0786 -0.0839 0.096 Uiso 1 calc R . .
N7 N 0.5440(13) 0.2500 0.000(3) 0.279(14) Uiso 1 d S . .
C104 C 0.5137(8) 0.2500 0.0647(16) 0.122(6) Uiso 1 d S . .
C105 C 0.4875(4) 0.2500 0.1509(8) 0.055(3) Uiso 1 d S . .
H10G H 0.5109 0.2416 0.2012 0.082 Uiso 0.50 calc PR . .
H10H H 0.4538 0.2390 0.1451 0.082 Uiso 0.50 calc PR . .
H10I H 0.4785 0.2694 0.1694 0.082 Uiso 0.50 calc PR . .

loop_
_atom_site_aniso_label
_atom_site_aniso_U_11
_atom_site_aniso_U_22
_atom_site_aniso_U_33
_atom_site_aniso_U_23
_atom_site_aniso_U_13
_atom_site_aniso_U_12
Mo1 0.0652(4) 0.0242(3) 0.0581(4) -0.0026(3) 0.0057(3) 0.0022(3)
N1 0.120(6) 0.032(3) 0.079(5) -0.002(3) 0.014(4) 0.001(4)
C1 0.043(4) 0.045(4) 0.041(4) -0.015(3) 0.008(3) -0.006(3)
C2 0.040(4) 0.059(4) 0.052(5) -0.013(4) -0.001(4) 0.026(3)
C3 0.066(5) 0.039(4) 0.043(4) 0.010(3) -0.004(4) 0.001(3)
C4 0.040(4) 0.052(4) 0.051(5) -0.006(3) 0.004(3) -0.023(3)
O1 0.061(3) 0.036(3) 0.054(3) -0.009(2) 0.005(2) -0.012(2)
C10 0.046(4) 0.041(4) 0.048(5) -0.013(3) -0.009(4) -0.016(3)
C11 0.032(3) 0.044(4) 0.040(4) -0.014(3) -0.001(3) -0.011(3)
C12 0.032(4) 0.056(4) 0.046(5) -0.010(4) 0.002(3) -0.018(3)
C13 0.031(3) 0.051(4) 0.035(4) -0.010(3) 0.003(3) -0.016(3)
C14 0.029(3) 0.056(4) 0.057(5) -0.021(4) 0.001(3) -0.011(3)
C15 0.028(3) 0.049(4) 0.043(4) -0.014(3) 0.000(3) -0.006(3)
C16 0.040(4) 0.060(5) 0.054(5) -0.012(4) 0.001(3) 0.003(4)
O2 0.053(3) 0.037(3) 0.055(3) -0.006(2) 0.006(2) 0.005(2)
C20 0.037(4) 0.040(4) 0.038(4) -0.010(3) 0.009(3) 0.012(3)
C21 0.029(4) 0.054(4) 0.041(4) -0.012(3) -0.002(3) 0.019(3)
C22 0.026(3) 0.047(4) 0.036(4) -0.019(3) 0.005(3) 0.007(3)
C23 0.025(3) 0.052(4) 0.045(4) -0.012(3) 0.001(3) 0.003(3)
C24 0.029(3) 0.042(4) 0.036(4) -0.010(3) 0.005(3) 0.005(3)
C25 0.025(3) 0.041(4) 0.042(4) -0.009(3) 0.003(3) 0.006(3)
C26 0.039(4) 0.050(4) 0.048(5) -0.009(3) -0.004(3) -0.008(3)
C27 0.140(9) 0.057(5) 0.102(8) -0.017(5) 0.006(7) -0.031(6)
C28 0.052(5) 0.106(8) 0.158(11) 0.023(7) 0.039(6) -0.016(5)
C29 0.099(7) 0.077(6) 0.102(8) 0.028(6) -0.036(6) -0.042(6)
O3 0.065(3) 0.034(3) 0.058(3) 0.002(2) -0.003(3) 0.017(2)
C30 0.050(4) 0.040(4) 0.043(4) 0.003(3) -0.013(4) 0.022(3)
C31 0.042(4) 0.045(4) 0.040(4) 0.011(3) -0.003(3) 0.015(3)
C32 0.034(4) 0.053(4) 0.048(5) 0.003(4) -0.011(3) 0.022(3)
C33 0.044(4) 0.054(4) 0.038(4) 0.001(3) -0.008(3) 0.016(4)
C34 0.027(3) 0.060(5) 0.050(5) 0.003(4) -0.003(3) 0.013(3)
C35 0.036(4) 0.056(4) 0.039(4) -0.002(3) -0.002(3) 0.012(3)
C36 0.037(4) 0.061(5) 0.062(5) -0.014(4) 0.002(3) -0.001(3)
O4 0.067(3) 0.032(2) 0.057(3) 0.002(2) 0.012(3) -0.008(2)
C40 0.050(4) 0.034(4) 0.055(5) 0.005(3) 0.012(4) -0.010(3)
C41 0.038(4) 0.047(4) 0.040(4) 0.005(3) 0.012(3) -0.021(3)
C42 0.043(4) 0.036(4) 0.036(4) 0.011(3) 0.008(3) -0.006(3)
C43 0.028(3) 0.056(4) 0.036(4) 0.002(3) 0.007(3) -0.004(3)
C44 0.045(4) 0.039(4) 0.036(4) 0.002(3) 0.006(3) -0.005(3)
C45 0.037(4) 0.045(4) 0.032(4) 0.004(3) 0.007(3) 0.000(3)
C46 0.050(4) 0.055(4) 0.043(5) 0.000(3) 0.007(3) 0.015(4)
C47 0.143(10) 0.101(8) 0.134(11) -0.055(7) -0.074(9) 0.069(8)
C48 0.109(8) 0.080(6) 0.077(7) -0.008(5) 0.009(6) 0.028(6)
C49 0.096(7) 0.057(5) 0.114(9) 0.003(5) 0.029(6) -0.002(5)
Mo2 0.0199(4) 0.0274(4) 0.0349(4) 0.000 0.0059(3) 0.000
N2 0.028(4) 0.046(4) 0.043(5) 0.000 0.010(3) 0.000
C5 0.024(3) 0.024(3) 0.042(4) 0.001(3) -0.001(3) -0.003(2)
C6 0.024(3) 0.029(3) 0.041(4) 0.004(3) -0.002(3) -0.001(3)
O5 0.025(3) 0.032(3) 0.039(4) 0.000 0.000(3) 0.000
C50 0.006(4) 0.033(5) 0.040(6) 0.000 -0.004(4) 0.000
C51 0.016(3) 0.024(3) 0.049(5) -0.002(3) -0.004(3) 0.000(2)
C53 0.024(3) 0.029(3) 0.047(5) -0.005(3) -0.001(3) 0.000(3)
C55 0.024(5) 0.039(5) 0.043(6) 0.000 0.002(4) 0.000
C56 0.046(6) 0.039(5) 0.042(6) 0.000 0.004(5) 0.000
O6 0.025(2) 0.028(2) 0.038(3) 0.0042(18) 0.0038(18) 0.0016(17)
C60 0.025(3) 0.021(3) 0.038(4) 0.002(3) 0.008(3) -0.004(2)
C61 0.023(3) 0.024(3) 0.035(4) 0.003(3) 0.000(3) 0.001(2)
C62 0.019(3) 0.022(3) 0.047(4) 0.003(3) -0.002(3) 0.000(2)
C63 0.024(3) 0.032(3) 0.046(4) 0.004(3) -0.002(3) 0.004(3)
C64 0.037(4) 0.030(3) 0.036(4) -0.003(3) -0.003(3) -0.001(3)
C65 0.034(4) 0.028(3) 0.047(4) -0.002(3) 0.002(3) 0.006(3)
C66 0.043(4) 0.052(4) 0.052(5) -0.012(3) -0.005(3) 0.016(3)
O7 0.017(3) 0.034(3) 0.037(4) 0.000 0.007(2) 0.000
C70 0.019(4) 0.031(5) 0.024(5) 0.000 -0.004(3) 0.000
C72 0.028(3) 0.027(3) 0.033(4) 0.003(3) -0.005(3) 0.001(3)
C74 0.025(3) 0.029(3) 0.043(4) 0.000(3) -0.005(3) 0.005(3)
C75 0.020(4) 0.042(5) 0.034(6) 0.000 -0.001(4) 0.000
C76 0.033(5) 0.040(5) 0.074(8) 0.000 0.002(5) 0.000
N3 0.055(4) 0.062(4) 0.069(5) 0.024(3) -0.003(3) -0.019(3)
C80 0.055(5) 0.115(8) 0.148(11) 0.075(8) 0.027(6) -0.002(6)
C81 0.059(6) 0.141(10) 0.195(14) 0.086(10) -0.006(8) -0.009(6)
C82 0.179(13) 0.079(7) 0.100(9) 0.039(7) -0.059(9) -0.083(8)
C83 0.28(2) 0.053(6) 0.090(9) -0.006(6) -0.040(11) -0.040(9)
C84 0.072(5) 0.064(5) 0.057(5) 0.018(4) -0.007(4) -0.018(4)
C85 0.062(5) 0.097(7) 0.080(7) -0.006(5) 0.004(5) -0.023(5)
N4 0.133(15) 0.24(2) 0.28(3) 0.000 0.162(19) 0.000
C86 0.038(7) 0.141(13) 0.103(12) 0.000 -0.020(8) 0.000
C87 0.075(13) 0.16(2) 0.062(13) 0.024(12) -0.011(10) -0.027(12)
N5 0.080(5) 0.091(6) 0.053(5) 0.000(4) 0.001(4) 0.014(5)
C100 0.059(5) 0.084(7) 0.048(5) 0.002(5) -0.001(4) 0.008(5)
C101 0.090(7) 0.078(6) 0.087(7) -0.007(5) 0.000(6) 0.012(5)
C102 0.055(5) 0.054(5) 0.121(9) -0.015(5) -0.011(5) 0.011(4)
C103 0.073(5) 0.049(5) 0.070(6) 0.005(4) -0.010(5) 0.003(4)

loop_
_atom_type_symbol
_atom_type_description
_atom_type_scat_dispersion_real
_atom_type_scat_dispersion_imag
_atom_type_scat_source
C C 0.0015 0.0009 'International Tables Vol C Tables 4.2.6.8 and 6.1.1.4'
H H 0.0000 0.0000 'International Tables Vol C Tables 4.2.6.8 and 6.1.1.4'
O O 0.0056 0.0036 'International Tables Vol C Tables 4.2.6.8 and 6.1.1.4'
N N 0.0030 0.0019 'International Tables Vol C Tables 4.2.6.8 and 6.1.1.4'
Mo Mo -1.2703 3.0978 'International Tables Vol C Tables 4.2.6.8 and 6.1.1.4'

loop_
_geom_angle_atom_site_label_1
_geom_angle_atom_site_label_2
_geom_angle_atom_site_label_3
_geom_angle
_geom_angle_site_symmetry_1
_geom_angle_site_symmetry_3
_geom_angle_publ_flag
N1 Mo1 O3 100.1(3) . . ?
N1 Mo1 O4 100.5(3) . . ?
O3 Mo1 O4 87.8(2) . . ?
N1 Mo1 O2 99.3(3) . . ?
O3 Mo1 O2 89.9(2) . . ?
O4 Mo1 O2 160.10(17) . . ?
N1 Mo1 O1 99.5(3) . . ?
O3 Mo1 O1 160.42(17) . . ?
O4 Mo1 O1 90.0(2) . . ?
O2 Mo1 O1 85.62(19) . . ?
C11 C1 C22 111.1(5) . . ?
C32 C2 C21 111.9(5) . . ?
C42 C3 C31 109.8(5) . . ?
C12 C4 C41 111.0(5) . . ?
C10 O1 Mo1 130.0(4) . . ?
O1 C10 C11 120.3(6) . . ?
O1 C10 C12 118.1(6) . . ?
C11 C10 C12 121.4(6) . . ?
C10 C11 C13 118.9(6) . . ?
C10 C11 C1 122.4(6) . . ?
C13 C11 C1 118.7(6) . . ?
C14 C12 C10 116.6(6) . . ?
C14 C12 C4 121.7(6) . . ?
C10 C12 C4 121.6(7) . . ?
C15 C13 C11 121.6(6) . . ?
C12 C14 C15 124.2(6) . . ?
C13 C15 C14 117.2(6) . . ?
C13 C15 C16 121.2(6) . . ?
C14 C15 C16 121.6(6) . . ?
C17A C16 C19B 129.0(15) . . ?
C17A C16 C15 115.3(7) . . ?
C19B C16 C15 115.3(15) . . ?
C17A C16 C18A 107.9(8) . . ?
C19B C16 C18A 60.3(14) . . ?
C15 C16 C18A 108.8(7) . . ?
C17A C16 C19A 109.1(8) . . ?
C19B C16 C19A 47.8(13) . . ?
C15 C16 C19A 107.8(7) . . ?
C18A C16 C19A 107.5(7) . . ?
C17A C16 C17B 51.6(12) . . ?
C19B C16 C17B 105.3(18) . . ?
C15 C16 C17B 108.5(13) . . ?
C18A C16 C17B 142.5(14) . . ?
C19A C16 C17B 63.0(13) . . ?
C17A C16 C18B 49.3(12) . . ?
C19B C16 C18B 114.4(19) . . ?
C15 C16 C18B 111.7(12) . . ?
C18A C16 C18B 62.9(13) . . ?
C19A C16 C18B 140.3(13) . . ?
C17B C16 C18B 100.1(17) . . ?
C20 O2 Mo1 130.3(4) . . ?
O2 C20 C22 120.9(6) . . ?
O2 C20 C21 119.0(6) . . ?
C22 C20 C21 120.1(6) . . ?
C23 C21 C20 117.5(6) . . ?
C23 C21 C2 121.7(6) . . ?
C20 C21 C2 120.6(6) . . ?
C24 C22 C20 120.3(6) . . ?
C24 C22 C1 118.6(6) . . ?
C20 C22 C1 121.1(6) . . ?
C21 C23 C25 123.4(6) . . ?
C25 C24 C22 121.5(6) . . ?
C24 C25 C23 117.3(6) . . ?
C24 C25 C26 122.9(6) . . ?
C23 C25 C26 119.9(5) . . ?
C28 C26 C29 107.7(8) . . ?
C28 C26 C25 108.9(6) . . ?
C29 C26 C25 112.2(6) . . ?
C28 C26 C27 110.8(7) . . ?
C29 C26 C27 108.8(7) . . ?
C25 C26 C27 108.5(6) . . ?
C30 O3 Mo1 128.9(4) . . ?
O3 C30 C31 120.9(6) . . ?
O3 C30 C32 118.7(6) . . ?
C31 C30 C32 120.4(6) . . ?
C33 C31 C30 120.3(6) . . ?
C33 C31 C3 118.9(6) . . ?
C30 C31 C3 120.8(6) . . ?
C34 C32 C30 117.3(6) . . ?
C34 C32 C2 120.6(6) . . ?
C30 C32 C2 122.0(6) . . ?
C35 C33 C31 120.9(7) . . ?
C32 C34 C35 123.8(7) . . ?
C33 C35 C34 117.4(6) . . ?
C33 C35 C36 121.2(6) . . ?
C34 C35 C36 121.3(6) . . ?
C38A C36 C37B 130.9(12) . . ?
C38A C36 C35 113.7(7) . . ?
C37B C36 C35 114.8(11) . . ?
C38A C36 C39A 108.3(9) . . ?
C37B C36 C39A 48.0(10) . . ?
C35 C36 C39A 108.4(7) . . ?
C38A C36 C37A 109.0(9) . . ?
C37B C36 C37A 62.5(11) . . ?
C35 C36 C37A 107.5(8) . . ?
C39A C36 C37A 109.8(9) . . ?
C38A C36 C38B 60.9(13) . . ?
C37B C36 C38B 109.4(17) . . ?
C35 C36 C38B 108.2(13) . . ?
C39A C36 C38B 142.9(14) . . ?
C37A C36 C38B 52.4(13) . . ?
C38A C36 C39B 44.8(12) . . ?
C37B C36 C39B 108.9(16) . . ?
C35 C36 C39B 110.5(13) . . ?
C39A C36 C39B 67.4(14) . . ?
C37A C36 C39B 140.6(14) . . ?
C38B C36 C39B 104.6(18) . . ?
C40 O4 Mo1 127.7(4) . . ?
O4 C40 C41 118.7(6) . . ?
O4 C40 C42 121.1(6) . . ?
C41 C40 C42 120.2(6) . . ?
C43 C41 C40 118.0(6) . . ?
C43 C41 C4 120.5(6) . . ?
C40 C41 C4 121.3(6) . . ?
C44 C42 C40 119.3(6) . . ?
C44 C42 C3 120.1(6) . . ?
C40 C42 C3 120.4(6) . . ?
C45 C43 C41 123.0(6) . . ?
C42 C44 C45 122.0(6) . . ?
C43 C45 C44 117.5(6) . . ?
C43 C45 C46 123.3(6) . . ?
C44 C45 C46 119.1(6) . . ?
C47 C46 C48 111.2(8) . . ?
C47 C46 C45 112.6(6) . . ?
C48 C46 C45 112.3(6) . . ?
C47 C46 C49 106.5(8) . . ?
C48 C46 C49 105.9(7) . . ?
C45 C46 C49 107.9(6) . . ?
N2 Mo2 O7 99.1(3) . . ?
N2 Mo2 O5 102.8(3) . . ?
O7 Mo2 O5 158.1(2) . . ?
N2 Mo2 O6 99.02(11) . . ?
O7 Mo2 O6 89.47(11) . . ?
O5 Mo2 O6 87.13(11) . . ?
N2 Mo2 O6 99.01(11) . 7_565 ?
O7 Mo2 O6 89.47(11) . 7_565 ?
O5 Mo2 O6 87.13(11) . 7_565 ?
O6 Mo2 O6 161.9(2) . 7_565 ?
C62 C5 C51 110.3(4) . . ?
C72 C6 C61 108.8(5) . . ?
C50 O5 Mo2 136.4(4) . . ?
O5 C50 C51 120.9(4) . 7_565 ?
O5 C50 C51 120.9(4) . . ?
C51 C50 C51 117.9(8) 7_565 . ?
C53 C51 C50 119.8(6) . . ?
C53 C51 C5 122.1(5) . . ?
C50 C51 C5 118.1(6) . . ?
C51 C53 C55 124.1(6) . . ?
C53 C55 C53 114.2(8) . 7_565 ?
C53 C55 C56 122.9(4) . . ?
C53 C55 C56 122.9(4) 7_565 . ?
C58 C56 C58 127.8(17) . 7_565 ?
C58 C56 C59 107.9(12) . . ?
C58 C56 C59 55.0(9) 7_565 . ?
C58 C56 C59 55.0(9) . 7_565 ?
C58 C56 C59 107.9(12) 7_565 7_565 ?
C59 C56 C59 58.8(13) . 7_565 ?
C58 C56 C55 116.1(8) . . ?
C58 C56 C55 116.1(8) 7_565 . ?
C59 C56 C55 109.1(9) . . ?
C59 C56 C55 109.1(9) 7_565 . ?
C58 C56 C57 51.7(9) . 7_565 ?
C58 C56 C57 108.0(12) 7_565 7_565 ?
C59 C56 C57 141.7(11) . 7_565 ?
C59 C56 C57 106.0(9) 7_565 7_565 ?
C55 C56 C57 109.2(8) . 7_565 ?
C58 C56 C57 108.0(12) . . ?
C58 C56 C57 51.7(9) 7_565 . ?
C59 C56 C57 106.0(9) . . ?
C59 C56 C57 141.7(11) 7_565 . ?
C55 C56 C57 109.2(8) . . ?
C57 C56 C57 62.3(12) 7_565 . ?
C60 O6 Mo2 124.3(3) . . ?
C61 C60 O6 118.3(5) . . ?
C61 C60 C62 120.9(5) . . ?
O6 C60 C62 120.7(5) . . ?
C63 C61 C60 117.7(6) . . ?
C63 C61 C6 121.5(5) . . ?
C60 C61 C6 120.7(5) . . ?
C64 C62 C60 119.4(5) . . ?
C64 C62 C5 118.5(5) . . ?
C60 C62 C5 122.1(5) . . ?
C61 C63 C65 124.0(5) . . ?
C65 C64 C62 121.6(6) . . ?
C64 C65 C63 116.4(6) . . ?
C64 C65 C66 120.6(6) . . ?
C63 C65 C66 122.9(5) . . ?
C67B C66 C69A 128.8(12) . . ?
C67B C66 C68A 63.0(11) . . ?
C69A C66 C68A 108.1(9) . . ?
C67B C66 C68B 112.4(16) . . ?
C69A C66 C68B 58.1(12) . . ?
C68A C66 C68B 55.4(12) . . ?
C67B C66 C65 113.7(11) . . ?
C69A C66 C65 116.7(7) . . ?
C68A C66 C65 107.9(8) . . ?
C68B C66 C65 109.2(12) . . ?
C67B C66 C67A 46.2(11) . . ?
C69A C66 C67A 106.3(10) . . ?
C68A C66 C67A 108.1(10) . . ?
C68B C66 C67A 141.2(13) . . ?
C65 C66 C67A 109.4(8) . . ?
C67B C66 C69B 109.9(15) . . ?
C69A C66 C69B 43.3(11) . . ?
C68A C66 C69B 140.6(13) . . ?
C68B C66 C69B 101.0(16) . . ?
C65 C66 C69B 109.9(11) . . ?
C67A C66 C69B 69.0(13) . . ?
C70 O7 Mo2 126.8(5) . . ?
O7 C70 C72 119.3(4) . . ?
O7 C70 C72 119.3(4) . 7_565 ?
C72 C70 C72 121.2(7) . 7_565 ?
C74 C72 C70 118.1(5) . . ?
C74 C72 C6 119.5(5) . . ?
C70 C72 C6 122.4(5) . . ?
C75 C74 C72 122.9(6) . . ?
C74 C75 C74 116.8(7) 7_565 . ?
C74 C75 C76 121.6(4) 7_565 . ?
C74 C75 C76 121.6(4) . . ?
C79 C76 C79 56(2) . 7_565 ?
C79 C76 C75 110.5(12) . . ?
C79 C76 C75 110.5(12) 7_565 . ?
C79 C76 C78 58.2(11) . 7_565 ?
C79 C76 C78 108.7(13) 7_565 7_565 ?
C75 C76 C78 115.3(6) . 7_565 ?
C79 C76 C78 108.7(13) . . ?
C79 C76 C78 58.2(11) 7_565 . ?
C75 C76 C78 115.3(6) . . ?
C78 C76 C78 129.0(11) 7_565 . ?
C79 C76 C77 117.7(13) . . ?
C79 C76 C77 144.9(15) 7_565 . ?
C75 C76 C77 103.8(11) . . ?
C78 C76 C77 60.4(9) 7_565 . ?
C78 C76 C77 100.8(10) . . ?
C79 C76 C77 144.9(15) . 7_565 ?
C79 C76 C77 117.7(13) 7_565 7_565 ?
C75 C76 C77 103.8(11) . 7_565 ?
C78 C76 C77 100.8(10) 7_565 7_565 ?
C78 C76 C77 60.4(9) . 7_565 ?
C77 C76 C77 44.3(15) . 7_565 ?
C82 N3 C84 112.2(7) . . ?
C82 N3 C80 113.8(8) . . ?
C84 N3 C80 108.1(7) . . ?
N3 C80 C81 109.9(9) . . ?
C83 C82 N3 114.2(10) . . ?
C85 C84 N3 115.5(7) . . ?
C89 N4 C89 107(2) . 7_565 ?
C89 N4 C86 98.7(16) . . ?
C89 N4 C86 98.7(16) 7_565 . ?
C87 C86 C87 74.4(19) . 7_565 ?
C87 C86 N4 142.7(9) . . ?
C87 C86 N4 142.7(9) 7_565 . ?
C88 C89 N4 130(2) . . ?
N5 C100 C101 179.3(10) . . ?
N6A C102 N6B 32.4(12) . . ?
N6A C102 C103 166.1(15) . . ?
N6B C102 C103 161.4(16) . . ?
N7 C104 C105 168(3) . . ?

loop_
_geom_bond_atom_site_label_1
_geom_bond_atom_site_label_2
_geom_bond_distance
_geom_bond_site_symmetry_2
_geom_bond_publ_flag
Mo1 N1 1.641(6) . ?
Mo1 O3 1.987(5) . ?
Mo1 O4 1.988(5) . ?
Mo1 O2 2.000(5) . ?
Mo1 O1 2.001(5) . ?
C1 C11 1.515(9) . ?
C1 C22 1.525(8) . ?
C2 C32 1.530(9) . ?
C2 C21 1.532(9) . ?
C3 C42 1.524(9) . ?
C3 C31 1.529(9) . ?
C4 C12 1.522(9) . ?
C4 C41 1.553(9) . ?
O1 C10 1.367(8) . ?
C10 C11 1.407(9) . ?
C10 C12 1.412(9) . ?
C11 C13 1.407(9) . ?
C12 C14 1.393(10) . ?
C13 C15 1.393(8) . ?
C14 C15 1.403(10) . ?
C15 C16 1.532(10) . ?
C16 C17A 1.495(13) . ?
C16 C19B 1.53(3) . ?
C16 C18A 1.557(13) . ?
C16 C19A 1.566(13) . ?
C16 C17B 1.59(3) . ?
C16 C18B 1.60(3) . ?
O2 C20 1.367(7) . ?
C20 C22 1.404(9) . ?
C20 C21 1.418(9) . ?
C21 C23 1.395(9) . ?
C22 C24 1.393(9) . ?
C23 C25 1.412(9) . ?
C24 C25 1.391(8) . ?
C25 C26 1.535(9) . ?
C26 C28 1.516(11) . ?
C26 C29 1.519(11) . ?
C26 C27 1.544(11) . ?
O3 C30 1.363(8) . ?
C30 C31 1.404(9) . ?
C30 C32 1.411(10) . ?
C31 C33 1.398(9) . ?
C32 C34 1.391(9) . ?
C33 C35 1.392(9) . ?
C34 C35 1.406(9) . ?
C35 C36 1.539(10) . ?
C36 C38A 1.511(14) . ?
C36 C37B 1.53(2) . ?
C36 C39A 1.554(15) . ?
C36 C37A 1.554(16) . ?
C36 C38B 1.57(3) . ?
C36 C39B 1.60(3) . ?
O4 C40 1.367(8) . ?
C40 C41 1.406(9) . ?
C40 C42 1.419(9) . ?
C41 C43 1.402(9) . ?
C42 C44 1.384(9) . ?
C43 C45 1.393(9) . ?
C44 C45 1.399(9) . ?
C45 C46 1.541(9) . ?
C46 C47 1.491(11) . ?
C46 C48 1.538(11) . ?
C46 C49 1.555(11) . ?
Mo2 N2 1.667(7) . ?
Mo2 O7 1.939(5) . ?
Mo2 O5 1.964(6) . ?
Mo2 O6 2.016(4) . ?
Mo2 O6 2.017(4) 7_565 ?
C5 C62 1.511(8) . ?
C5 C51 1.532(8) . ?
C6 C72 1.508(8) . ?
C6 C61 1.548(8) . ?
O5 C50 1.407(10) . ?
C50 C51 1.413(7) 7_565 ?
C50 C51 1.414(7) . ?
C51 C53 1.399(9) . ?
C53 C55 1.407(8) . ?
C55 C53 1.407(8) 7_565 ?
C55 C56 1.552(13) . ?
C56 C58 1.472(18) . ?
C56 C58 1.472(18) 7_565 ?
C56 C59 1.534(17) . ?
C56 C59 1.534(17) 7_565 ?
C56 C57 1.564(17) 7_565 ?
C56 C57 1.564(17) . ?
O6 C60 1.406(7) . ?
C60 C61 1.395(8) . ?
C60 C62 1.419(8) . ?
C61 C63 1.391(8) . ?
C62 C64 1.403(8) . ?
C63 C65 1.420(9) . ?
C64 C65 1.401(8) . ?
C65 C66 1.548(9) . ?
C66 C67B 1.45(2) . ?
C66 C69A 1.519(15) . ?
C66 C68A 1.519(16) . ?
C66 C68B 1.52(3) . ?
C66 C67A 1.558(17) . ?
C66 C69B 1.58(3) . ?
O7 C70 1.389(9) . ?
C70 C72 1.394(7) . ?
C70 C72 1.394(7) 7_565 ?
C72 C74 1.388(8) . ?
C74 C75 1.388(7) . ?
C75 C74 1.388(7) 7_565 ?
C75 C76 1.513(12) . ?
C76 C79 1.46(3) . ?
C76 C79 1.46(3) 7_565 ?
C76 C78 1.513(13) 7_565 ?
C76 C78 1.513(12) . ?
C76 C77 1.59(2) . ?
C76 C77 1.59(2) 7_565 ?
N3 C82 1.519(12) . ?
N3 C84 1.522(9) . ?
N3 C80 1.525(11) . ?
C80 C81 1.547(14) . ?
C82 C83 1.514(18) . ?
C84 C85 1.476(11) . ?
N4 C89 1.54(2) . ?
N4 C89 1.54(2) 7_565 ?
N4 C86 1.61(3) . ?
C86 C87 1.38(2) . ?
C86 C87 1.38(2) 7_565 ?
C88 C89 1.22(2) . ?
N5 C100 1.119(11) . ?
C100 C101 1.466(13) . ?
N6A C102 1.161(18) . ?
N6B C102 1.24(2) . ?
C102 C103 1.402(11) . ?
N7 C104 1.14(3) . ?
C104 C105 1.33(2) . ?
